data_4131089
loop_
_publ_author_name
'Kennedy, C. Rose'
'Lehnherr, Dan'
'Rajapaksa, Naomi S.'
'Ford, David D.'
'Park, Yongho'
'Jacobsen, Eric N.'

_publ_section_title
;
 Mechanism-Guided Development of a Highly Active Bis-thiourea Catalyst for
 Anion-Abstraction Catalysis.
;
_journal_issue 41
_journal_name_full 'Journal of the American Chemical Society'
_journal_page_first 13525
_journal_page_last 13528
_journal_paper_doi 10.1021/jacs.6b09205
_journal_volume 138
_journal_year 2016
_chemical_absolute_configuration ad
_chemical_formula_sum 'C23 H33 F N2 O3'
_chemical_formula_weight 404.51
_space_group_IT_number 4
_space_group_name_Hall 'P 2yb'
_space_group_name_H-M_alt 'P 1 21 1'
_symmetry_cell_setting monoclinic
_symmetry_space_group_name_Hall 'P 2yb'
_symmetry_space_group_name_H-M 'P 1 21 1'
_atom_sites_solution_hydrogens geom
_atom_sites_solution_primary direct
_atom_sites_solution_secondary difmap
_audit_creation_method SHELXL-97
_cell_angle_alpha 90.00
_cell_angle_beta 97.068(4)
_cell_angle_gamma 90.00
_cell_formula_units_Z 2
_cell_length_a 9.5124(6)
_cell_length_b 11.6095(7)
_cell_length_c 10.1757(6)
_cell_measurement_reflns_used 9944
_cell_measurement_temperature 100(2)
_cell_measurement_theta_max 66.8
_cell_measurement_theta_min 4.38
_cell_volume 1115.21(12)
_computing_cell_refinement 'SAINT 7.46A (Bruker-AXS, 2009)'
_computing_data_collection 'APEX2 v2009.3.0 (Bruker-AXS, 2009)'
_computing_data_reduction 'SAINT 7.46A (Bruker-AXS, 2009)'
_computing_molecular_graphics 'Bruker SHELXTL (Sheldrick, 2008)'
_computing_publication_material 'Bruker SHELXTL (Sheldrick, 2008)'
_computing_structure_refinement 'SHELXL-97 (Sheldrick, 2008)'
_computing_structure_solution 'SHELXS-97 (Sheldrick, 2008)'
_diffrn_ambient_temperature 100(2)
_diffrn_measured_fraction_theta_full 0.988
_diffrn_measured_fraction_theta_max 0.988
_diffrn_measurement_device_type
;
Bruker D8 goniometer with CCD area detector  
;
_diffrn_measurement_method 'omega and phi scans'
_diffrn_radiation_monochromator graphite
_diffrn_radiation_source 'I\mS microfocus tube'
_diffrn_radiation_type CuK\a
_diffrn_radiation_wavelength 1.54178
_diffrn_reflns_av_R_equivalents 0.0387
_diffrn_reflns_av_sigmaI/netI 0.0205
_diffrn_reflns_limit_h_max 11
_diffrn_reflns_limit_h_min -9
_diffrn_reflns_limit_k_max 13
_diffrn_reflns_limit_k_min -13
_diffrn_reflns_limit_l_max 12
_diffrn_reflns_limit_l_min -12
_diffrn_reflns_number 24706
_diffrn_reflns_theta_full 66.84
_diffrn_reflns_theta_max 66.84
_diffrn_reflns_theta_min 4.38
_exptl_absorpt_coefficient_mu 0.690
_exptl_absorpt_correction_T_max 0.9863
_exptl_absorpt_correction_T_min 0.8859
_exptl_absorpt_correction_type multi-scan
_exptl_absorpt_process_details SADABS
_exptl_crystal_colour colorless
_exptl_crystal_density_diffrn 1.205
_exptl_crystal_density_method 'not measured'
_exptl_crystal_description plate
_exptl_crystal_F_000 436
_exptl_crystal_size_max 0.18
_exptl_crystal_size_mid 0.12
_exptl_crystal_size_min 0.02
_refine_diff_density_max 0.121
_refine_diff_density_min -0.129
_refine_diff_density_rms 0.028
_refine_ls_abs_structure_details 'Flack H D (1983), Acta Cryst. A39, 876-881'
_refine_ls_abs_structure_Flack -0.01(12)
_refine_ls_extinction_method none
_refine_ls_goodness_of_fit_ref 1.043
_refine_ls_hydrogen_treatment mixed
_refine_ls_matrix_type full
_refine_ls_number_parameters 272
_refine_ls_number_reflns 3747
_refine_ls_number_restraints 1
_refine_ls_restrained_S_all 1.043
_refine_ls_R_factor_all 0.0295
_refine_ls_R_factor_gt 0.0279
_refine_ls_shift/su_max 0.001
_refine_ls_shift/su_mean 0.000
_refine_ls_structure_factor_coef Fsqd
_refine_ls_weighting_details 'calc w=1/[\s^2^(Fo^2^)+(0.0357P)^2^+0.1847P] where P=(Fo^2^+2Fc^2^)/3'
_refine_ls_weighting_scheme calc
_refine_ls_wR_factor_gt 0.0687
_refine_ls_wR_factor_ref 0.0700
_reflns_number_gt 3620
_reflns_number_total 3747
_reflns_threshold_expression >2sigma(I)
_cod_data_source_file ja6b09205_si_002.cif
_cod_data_source_block DLH-501
_cod_depositor_comments
;
The following automatic conversions were performed:

data item '_symmetry_cell_setting' value 'Monoclinic' was changed to
'monoclinic' in accordance with the
/home/saulius/struct/COD-crude-data/automatic-downloads/DataCite-retrospective/ACS/depositions/lib/dictionaries/cif_core.dic
dictionary named 'cif_core.dic' version 2.4.2 last updated on
2011-04-26.

Automatic conversion script
Id: cif_fix_values 6909 2019-04-08 15:41:33Z antanas 
;
_cod_original_cell_volume 1115.20(12)
_cod_original_sg_symbol_Hall P2yb
_cod_original_sg_symbol_H-M P21
_cod_database_code 4131089
_refine_ls_abs_structure_hooft -0.03(6)

loop_
_symmetry_equiv_pos_as_xyz
'x, y, z'
'-x, y+1/2, -z'

loop_
_atom_site_label
_atom_site_type_symbol
_atom_site_fract_x
_atom_site_fract_y
_atom_site_fract_z
_atom_site_U_iso_or_equiv
_atom_site_adp_type
_atom_site_occupancy
_atom_site_symmetry_multiplicity
_atom_site_calc_flag
_atom_site_refinement_flags
H2A H 1.062(2) 0.5810(16) 0.8021(17) 0.034(4) Uiso 1 1 d .
C1 C 0.40776(16) 0.70168(15) 0.51060(17) 0.0359(3) Uani 1 1 d .
H1 H 0.3498 0.7536 0.5521 0.043 Uiso 1 1 calc R
C2 C 0.39451(17) 0.69761(15) 0.37375(17) 0.0401(4) Uani 1 1 d .
H2 H 0.3286 0.7455 0.3216 0.048 Uiso 1 1 calc R
C3 C 0.47911(17) 0.62257(16) 0.31576(16) 0.0381(4) Uani 1 1 d .
C4 C 0.57476(16) 0.55190(15) 0.38850(16) 0.0357(3) Uani 1 1 d .
H4 H 0.6320 0.5004 0.3457 0.043 Uiso 1 1 calc R
C5 C 0.58644(15) 0.55691(13) 0.52595(15) 0.0302(3) Uani 1 1 d .
H5 H 0.6522 0.5082 0.5771 0.036 Uiso 1 1 calc R
C6 C 0.50330(14) 0.63225(13) 0.58972(15) 0.0285(3) Uani 1 1 d .
C7 C 0.50816(15) 0.63625(13) 0.74008(15) 0.0295(3) Uani 1 1 d .
C8 C 0.38632(15) 0.56327(15) 0.78493(16) 0.0363(4) Uani 1 1 d .
H8A H 0.3582 0.5931 0.8690 0.044 Uiso 1 1 calc R
H8B H 0.3026 0.5640 0.7167 0.044 Uiso 1 1 calc R
C9 C 0.44697(16) 0.44275(15) 0.80326(16) 0.0366(4) Uani 1 1 d .
H9A H 0.4484 0.4034 0.7171 0.044 Uiso 1 1 calc R
H9B H 0.3924 0.3956 0.8603 0.044 Uiso 1 1 calc R
C10 C 0.59637(15) 0.46576(13) 0.87017(15) 0.0308(3) Uani 1 1 d .
H10A H 0.5979 0.4742 0.9671 0.037 Uiso 1 1 calc R
H10B H 0.6618 0.4031 0.8520 0.037 Uiso 1 1 calc R
C11 C 0.76614(14) 0.61529(12) 0.80471(13) 0.0236(3) Uani 1 1 d .
C12 C 0.88987(14) 0.55684(12) 0.89054(13) 0.0245(3) Uani 1 1 d .
H12 H 0.8545 0.4850 0.9297 0.029 Uiso 1 1 calc R
C13 C 0.97121(14) 0.44918(13) 0.70936(13) 0.0253(3) Uani 1 1 d .
C14 C 1.07022(16) 0.38088(14) 0.51018(15) 0.0297(3) Uani 1 1 d .
C15 C 0.50163(18) 0.75964(14) 0.79247(18) 0.0392(4) Uani 1 1 d .
H15A H 0.5180 0.7588 0.8895 0.059 Uiso 1 1 calc R
H15B H 0.4081 0.7925 0.7634 0.059 Uiso 1 1 calc R
H15C H 0.5747 0.8064 0.7581 0.059 Uiso 1 1 calc R
C16 C 0.95408(15) 0.63800(14) 1.00539(14) 0.0296(3) Uani 1 1 d .
C17 C 1.02689(17) 0.73899(14) 0.94911(15) 0.0327(3) Uani 1 1 d .
H17 H 0.9678 0.7928 0.8983 0.039 Uiso 1 1 calc R
C18 C 1.16407(18) 0.75999(15) 0.96339(17) 0.0379(4) Uani 1 1 d .
H18A H 1.2277 0.7088 1.0133 0.045 Uiso 1 1 calc R
H18B H 1.1994 0.8264 0.9237 0.045 Uiso 1 1 calc R
C19 C 1.05617(18) 0.56758(17) 1.10202(16) 0.0421(4) Uani 1 1 d .
H19A H 1.0041 0.5052 1.1394 0.063 Uiso 1 1 calc R
H19B H 1.0990 0.6176 1.1735 0.063 Uiso 1 1 calc R
H19C H 1.1307 0.5348 1.0550 0.063 Uiso 1 1 calc R
C20 C 0.83325(19) 0.68460(19) 1.07787(18) 0.0461(4) Uani 1 1 d .
H20A H 0.7709 0.7334 1.0175 0.069 Uiso 1 1 calc R
H20B H 0.8731 0.7300 1.1547 0.069 Uiso 1 1 calc R
H20C H 0.7788 0.6200 1.1075 0.069 Uiso 1 1 calc R
C21 C 0.93651(17) 0.40566(16) 0.41799(16) 0.0390(4) Uani 1 1 d .
H21A H 0.8540 0.3801 0.4592 0.059 Uiso 1 1 calc R
H21B H 0.9395 0.3644 0.3344 0.059 Uiso 1 1 calc R
H21C H 0.9293 0.4886 0.4007 0.059 Uiso 1 1 calc R
C22 C 1.19821(18) 0.42313(16) 0.44882(18) 0.0435(4) Uani 1 1 d .
H22A H 1.1891 0.5060 0.4316 0.065 Uiso 1 1 calc R
H22B H 1.2039 0.3823 0.3653 0.065 Uiso 1 1 calc R
H22C H 1.2843 0.4084 0.5098 0.065 Uiso 1 1 calc R
C23 C 1.0826(2) 0.25560(16) 0.54857(18) 0.0496(5) Uani 1 1 d .
H23A H 1.1687 0.2439 0.6107 0.074 Uiso 1 1 calc R
H23B H 1.0876 0.2087 0.4692 0.074 Uiso 1 1 calc R
H23C H 0.9997 0.2327 0.5907 0.074 Uiso 1 1 calc R
N1 N 0.63399(11) 0.57485(10) 0.80893(11) 0.0257(3) Uani 1 1 d .
N2 N 0.99964(12) 0.52636(11) 0.80935(12) 0.0271(3) Uani 1 1 d .
O1 O 0.79022(10) 0.69838(9) 0.73629(10) 0.0312(2) Uani 1 1 d .
O2 O 1.07379(10) 0.45359(10) 0.63004(10) 0.0353(3) Uani 1 1 d .
O3 O 0.86872(11) 0.38656(9) 0.69678(10) 0.0325(2) Uani 1 1 d .
F1 F 0.46827(11) 0.61777(11) 0.18075(10) 0.0556(3) Uani 1 1 d .

loop_
_atom_site_aniso_label
_atom_site_aniso_U_11
_atom_site_aniso_U_22
_atom_site_aniso_U_33
_atom_site_aniso_U_23
_atom_site_aniso_U_13
_atom_site_aniso_U_12
C1 0.0249(8) 0.0345(8) 0.0478(10) 0.0048(7) 0.0030(6) 0.0056(7)
C2 0.0297(8) 0.0389(9) 0.0493(10) 0.0141(8) -0.0045(7) 0.0025(7)
C3 0.0316(8) 0.0480(10) 0.0330(8) 0.0062(8) -0.0028(6) -0.0050(7)
C4 0.0271(8) 0.0429(9) 0.0364(8) -0.0024(7) 0.0009(6) 0.0039(6)
C5 0.0225(7) 0.0324(8) 0.0344(8) 0.0020(7) -0.0026(5) 0.0035(6)
C6 0.0184(7) 0.0274(7) 0.0390(8) 0.0024(7) 0.0016(5) -0.0020(6)
C7 0.0202(7) 0.0307(8) 0.0380(8) -0.0006(7) 0.0053(6) 0.0042(6)
C8 0.0209(7) 0.0451(9) 0.0441(9) -0.0004(8) 0.0090(6) -0.0010(7)
C9 0.0278(8) 0.0394(9) 0.0435(9) 0.0041(7) 0.0077(6) -0.0092(7)
C10 0.0279(8) 0.0307(8) 0.0345(8) 0.0032(6) 0.0069(6) -0.0054(6)
C11 0.0231(7) 0.0261(7) 0.0226(7) -0.0034(6) 0.0064(5) -0.0024(6)
C12 0.0224(7) 0.0282(7) 0.0235(7) -0.0012(6) 0.0051(5) -0.0020(6)
C13 0.0214(7) 0.0290(7) 0.0251(7) -0.0028(6) 0.0014(5) 0.0015(6)
C14 0.0324(8) 0.0310(8) 0.0264(8) -0.0094(6) 0.0067(6) -0.0011(6)
C15 0.0320(9) 0.0344(9) 0.0514(10) -0.0061(8) 0.0063(7) 0.0073(7)
C16 0.0286(8) 0.0380(8) 0.0225(7) -0.0050(6) 0.0037(5) -0.0020(6)
C17 0.0332(8) 0.0341(8) 0.0303(8) -0.0098(7) 0.0018(6) -0.0029(6)
C18 0.0370(9) 0.0374(9) 0.0400(9) -0.0125(7) 0.0079(7) -0.0069(7)
C19 0.0461(10) 0.0493(10) 0.0281(8) 0.0020(7) -0.0067(6) -0.0071(8)
C20 0.0408(10) 0.0654(12) 0.0340(9) -0.0199(8) 0.0124(7) -0.0069(9)
C21 0.0383(9) 0.0496(10) 0.0291(8) -0.0017(7) 0.0042(6) -0.0035(7)
C22 0.0355(9) 0.0544(11) 0.0433(10) -0.0178(8) 0.0154(7) -0.0065(8)
C23 0.0770(14) 0.0408(10) 0.0345(9) 0.0010(8) 0.0214(9) 0.0158(9)
N1 0.0206(6) 0.0277(6) 0.0294(6) 0.0019(5) 0.0057(4) -0.0012(5)
N2 0.0206(6) 0.0333(7) 0.0278(6) -0.0080(5) 0.0046(5) -0.0029(5)
O1 0.0266(5) 0.0351(6) 0.0319(5) 0.0067(5) 0.0036(4) -0.0050(4)
O2 0.0245(5) 0.0469(7) 0.0359(6) -0.0199(5) 0.0095(4) -0.0068(5)
O3 0.0313(6) 0.0341(6) 0.0333(6) -0.0082(4) 0.0090(4) -0.0090(5)
F1 0.0507(6) 0.0785(8) 0.0353(5) 0.0107(5) -0.0042(4) 0.0062(6)

loop_
_atom_type_symbol
_atom_type_description
_atom_type_scat_dispersion_real
_atom_type_scat_dispersion_imag
_atom_type_scat_source
C C 0.0181 0.0091 'International Tables Vol C Tables 4.2.6.8 and 6.1.1.4'
H H 0.0000 0.0000 'International Tables Vol C Tables 4.2.6.8 and 6.1.1.4'
F F 0.0727 0.0534 'International Tables Vol C Tables 4.2.6.8 and 6.1.1.4'
N N 0.0311 0.0180 'International Tables Vol C Tables 4.2.6.8 and 6.1.1.4'
O O 0.0492 0.0322 'International Tables Vol C Tables 4.2.6.8 and 6.1.1.4'

loop_
_geom_angle_atom_site_label_1
_geom_angle_atom_site_label_2
_geom_angle_atom_site_label_3
_geom_angle
C2 C1 C6 122.25(15)
C3 C2 C1 118.05(14)
F1 C3 C2 118.96(14)
F1 C3 C4 118.75(16)
C2 C3 C4 122.29(15)
C3 C4 C5 118.89(15)
C4 C5 C6 121.03(14)
C5 C6 C1 117.48(14)
C5 C6 C7 122.53(13)
C1 C6 C7 119.91(13)
N1 C7 C6 112.33(11)
N1 C7 C15 110.35(13)
C6 C7 C15 112.32(13)
N1 C7 C8 100.75(12)
C6 C7 C8 110.32(12)
C15 C7 C8 110.18(13)
C9 C8 C7 104.71(12)
C8 C9 C10 102.31(13)
N1 C10 C9 102.91(12)
O1 C11 N1 122.12(12)
O1 C11 C12 119.12(12)
N1 C11 C12 118.74(12)
N2 C12 C11 109.79(11)
N2 C12 C16 109.23(11)
C11 C12 C16 111.11(11)
O3 C13 O2 126.53(13)
O3 C13 N2 124.00(13)
O2 C13 N2 109.46(12)
O2 C14 C23 110.10(13)
O2 C14 C21 109.56(12)
C23 C14 C21 112.18(14)
O2 C14 C22 102.51(12)
C23 C14 C22 112.19(14)
C21 C14 C22 109.85(14)
C17 C16 C19 111.96(13)
C17 C16 C20 108.27(14)
C19 C16 C20 109.40(13)
C17 C16 C12 109.83(11)
C19 C16 C12 108.45(13)
C20 C16 C12 108.88(12)
C18 C17 C16 126.59(16)
C11 N1 C10 126.05(12)
C11 N1 C7 121.09(12)
C10 N1 C7 112.73(11)
C13 N2 C12 119.75(12)
C13 O2 C14 121.96(11)

loop_
_geom_bond_atom_site_label_1
_geom_bond_atom_site_label_2
_geom_bond_distance
C1 C2 1.383(2)
C1 C6 1.394(2)
C2 C3 1.368(3)
C3 F1 1.3661(19)
C3 C4 1.372(2)
C4 C5 1.391(2)
C5 C6 1.392(2)
C6 C7 1.526(2)
C7 N1 1.4917(18)
C7 C15 1.532(2)
C7 C8 1.549(2)
C8 C9 1.516(2)
C9 C10 1.522(2)
C10 N1 1.4749(19)
C11 O1 1.2276(17)
C11 N1 1.3474(18)
C11 C12 1.5348(19)
C12 N2 1.4527(17)
C12 C16 1.5656(19)
C13 O3 1.2103(17)
C13 O2 1.3416(17)
C13 N2 1.3578(19)
C14 O2 1.4802(17)
C14 C23 1.507(2)
C14 C21 1.512(2)
C14 C22 1.517(2)
C16 C17 1.510(2)
C16 C19 1.531(2)
C16 C20 1.538(2)
C17 C18 1.318(2)

loop_
_geom_torsion_atom_site_label_1
_geom_torsion_atom_site_label_2
_geom_torsion_atom_site_label_3
_geom_torsion_atom_site_label_4
_geom_torsion
C6 C1 C2 C3 -0.1(2)
C1 C2 C3 F1 -179.60(15)
C1 C2 C3 C4 0.3(2)
F1 C3 C4 C5 179.75(14)
C2 C3 C4 C5 -0.2(3)
C3 C4 C5 C6 -0.2(2)
C4 C5 C6 C1 0.3(2)
C4 C5 C6 C7 177.08(14)
C2 C1 C6 C5 -0.2(2)
C2 C1 C6 C7 -177.01(14)
C5 C6 C7 N1 14.61(19)
C1 C6 C7 N1 -168.74(13)
C5 C6 C7 C15 139.71(14)
C1 C6 C7 C15 -43.63(18)
C5 C6 C7 C8 -96.94(16)
C1 C6 C7 C8 79.72(17)
N1 C7 C8 C9 -30.68(15)
C6 C7 C8 C9 88.18(15)
C15 C7 C8 C9 -147.23(14)
C7 C8 C9 C10 41.33(15)
C8 C9 C10 N1 -34.62(15)
O1 C11 C12 N2 -53.13(16)
N1 C11 C12 N2 128.10(13)
O1 C11 C12 C16 67.82(16)
N1 C11 C12 C16 -110.95(14)
N2 C12 C16 C17 53.07(15)
C11 C12 C16 C17 -68.20(14)
N2 C12 C16 C19 -69.57(15)
C11 C12 C16 C19 169.16(12)
N2 C12 C16 C20 171.46(13)
C11 C12 C16 C20 50.19(16)
C19 C16 C17 C18 8.7(2)
C20 C16 C17 C18 129.34(17)
C12 C16 C17 C18 -111.89(17)
O1 C11 N1 C10 169.56(13)
C12 C11 N1 C10 -11.7(2)
O1 C11 N1 C7 -5.9(2)
C12 C11 N1 C7 172.86(12)
C9 C10 N1 C11 -159.63(13)
C9 C10 N1 C7 16.12(16)
C6 C7 N1 C11 67.41(16)
C15 C7 N1 C11 -58.77(17)
C8 C7 N1 C11 -175.19(13)
C6 C7 N1 C10 -108.58(13)
C15 C7 N1 C10 125.25(14)
C8 C7 N1 C10 8.82(15)
O3 C13 N2 C12 -14.5(2)
O2 C13 N2 C12 166.03(12)
C11 C12 N2 C13 -63.01(17)
C16 C12 N2 C13 174.92(13)
O3 C13 O2 C14 1.9(2)
N2 C13 O2 C14 -178.59(13)
C23 C14 O2 C13 -65.13(18)
C21 C14 O2 C13 58.71(18)
C22 C14 O2 C13 175.32(14)
